data_7005847
loop_
_publ_author_name
'Brazeau, Allison L.'
'DiLabio, Gino A.'
'Kreisel, Kevin A.'
'Monillas, Wesley'
'Yap, Glenn P. A.'
'Barry, Se\'an T'

_publ_section_title
;
 Theoretical and experimental investigations of ligand exchange in
 guanidinate ligand systems for group 13 metals.
;
_journal_issue 30
_journal_name_full 'Dalton transactions (Cambridge, England : 2003)'
_journal_page_first 3297
_journal_page_last 3304
_journal_paper_doi 10.1039/b706044k
_journal_year 2007
_chemical_formula_sum 'C16 H34 Cl Ga N4'
_chemical_formula_weight 387.64
_chemical_name_systematic
;
?
;
_space_group_IT_number 15
_symmetry_cell_setting monoclinic
_symmetry_space_group_name_Hall '-C 2yc'
_symmetry_space_group_name_H-M 'C 1 2/c 1'
_atom_sites_solution_hydrogens geom
_atom_sites_solution_primary direct
_atom_sites_solution_secondary difmap
_audit_creation_method SHELXL-97
_cell_angle_alpha 90.00
_cell_angle_beta 108.130(9)
_cell_angle_gamma 90.00
_cell_formula_units_Z 4
_cell_length_a 11.505(8)
_cell_length_b 12.788(8)
_cell_length_c 14.102(9)
_cell_measurement_reflns_used 938
_cell_measurement_temperature 120(2)
_cell_measurement_theta_max 28.01
_cell_measurement_theta_min 2.45
_cell_volume 1972(2)
_computing_cell_refinement 'SAINT (Bruker, 2002)'
_computing_data_collection 'SMART (Bruker, 2002)'
_computing_data_reduction SAINT
_computing_molecular_graphics 'SHELXTL (Sheldrick, 2001)'
_computing_publication_material SHELXTL
_computing_structure_refinement 'SHELXL-97 (Sheldrick, 1997)'
_computing_structure_solution 'SHELXS-97 (Sheldrick, 1990)'
_diffrn_ambient_temperature 120(2)
_diffrn_detector_area_resol_mean 836.6
_diffrn_measured_fraction_theta_full 1.000
_diffrn_measured_fraction_theta_max 0.909
_diffrn_measurement_device_type 'Bruker AXS APEX diffractometer'
_diffrn_measurement_method \w
_diffrn_radiation_monochromator graphite
_diffrn_radiation_source 'fine-focus sealed tube'
_diffrn_radiation_type MoK\a
_diffrn_radiation_wavelength 0.71073
_diffrn_reflns_av_R_equivalents 0.0461
_diffrn_reflns_av_sigmaI/netI 0.0415
_diffrn_reflns_limit_h_max 14
_diffrn_reflns_limit_h_min -14
_diffrn_reflns_limit_k_max 16
_diffrn_reflns_limit_k_min -16
_diffrn_reflns_limit_l_max 18
_diffrn_reflns_limit_l_min -18
_diffrn_reflns_number 7012
_diffrn_reflns_theta_full 25.00
_diffrn_reflns_theta_max 28.17
_diffrn_reflns_theta_min 2.45
_diffrn_standards_decay_% 1
_diffrn_standards_interval_count 0
_diffrn_standards_interval_time 0
_diffrn_standards_number 0
_exptl_absorpt_coefficient_mu 1.534
_exptl_absorpt_correction_T_max 0.4880
_exptl_absorpt_correction_T_min 0.4241
_exptl_absorpt_correction_type multi-scan
_exptl_absorpt_process_details 'SADABS (Sheldrick, 2003)'
_exptl_crystal_colour colorless
_exptl_crystal_density_diffrn 1.306
_exptl_crystal_density_method 'not measured'
_exptl_crystal_description block
_exptl_crystal_F_000 824
_exptl_crystal_size_max 0.68
_exptl_crystal_size_mid 0.60
_exptl_crystal_size_min 0.55
_refine_diff_density_max 0.458
_refine_diff_density_min -0.475
_refine_diff_density_rms 0.064
_refine_ls_extinction_method none
_refine_ls_goodness_of_fit_ref 1.050
_refine_ls_hydrogen_treatment constr
_refine_ls_matrix_type full
_refine_ls_number_parameters 101
_refine_ls_number_reflns 2206
_refine_ls_number_restraints 0
_refine_ls_restrained_S_all 1.050
_refine_ls_R_factor_all 0.0305
_refine_ls_R_factor_gt 0.0281
_refine_ls_shift/su_max 0.000
_refine_ls_shift/su_mean 0.000
_refine_ls_structure_factor_coef Fsqd
_refine_ls_weighting_details 'calc w=1/[\s^2^(Fo^2^)+(0.0545P)^2^] where P=(Fo^2^+2Fc^2^)/3'
_refine_ls_weighting_scheme calc
_refine_ls_wR_factor_gt 0.0825
_refine_ls_wR_factor_ref 0.0842
_reflns_number_gt 2046
_reflns_number_total 2206
_reflns_threshold_expression >2sigma(I)
_cod_data_source_file b706044k.txt
_cod_data_source_block seab011
_cod_depositor_comments
;
The following automatic conversions were performed:
'_symmetry_cell_setting' value 'Monoclinic' changed to 'monoclinic'
according to '/home/saulius/struct/CIF-dictionaries/cif_core.dic'
dictionary named 'cif_core.dic' version 2.4.1 from 2010-06-29.

Automatic conversion script
Id: cif_fix_enum 1527 2010-12-29 10:47:43Z saulius 
;
_cod_original_sg_symbol_H-M C2/c
_cod_database_code 7005847

loop_
_symmetry_equiv_pos_as_xyz
'x, y, z'
'-x, y, -z+1/2'
'x+1/2, y+1/2, z'
'-x+1/2, y+1/2, -z+1/2'
'-x, -y, -z'
'x, -y, z-1/2'
'-x+1/2, -y+1/2, -z'
'x+1/2, -y+1/2, z-1/2'

loop_
_atom_site_label
_atom_site_type_symbol
_atom_site_fract_x
_atom_site_fract_y
_atom_site_fract_z
_atom_site_U_iso_or_equiv
_atom_site_adp_type
_atom_site_occupancy
_atom_site_symmetry_multiplicity
_atom_site_calc_flag
_atom_site_refinement_flags
_atom_site_disorder_assembly
_atom_site_disorder_group
Ga Ga 0.5000 0.240534(18) 0.2500 0.01915(11) Uani 1 2 d S . .
Cl Cl 0.5000 0.41276(4) 0.2500 0.02868(16) Uani 1 2 d S . .
N1 N 0.64898(12) 0.16481(10) 0.32134(10) 0.0218(3) Uani 1 1 d . . .
N2 N 0.52595(12) 0.21547(12) 0.40447(10) 0.0209(3) Uani 1 1 d . . .
C1 C 0.62711(14) 0.16473(12) 0.40967(12) 0.0209(3) Uani 1 1 d . . .
C2 C 0.70998(15) 0.11249(14) 0.50141(11) 0.0258(3) Uani 1 1 d . . .
H2A H 0.6995 0.1453 0.5610 0.039 Uiso 1 1 calc R . .
H2B H 0.7952 0.1200 0.5025 0.039 Uiso 1 1 calc R . .
H2C H 0.6892 0.0381 0.5005 0.039 Uiso 1 1 calc R . .
C3 C 0.73791(14) 0.09697(12) 0.29662(11) 0.0227(3) Uani 1 1 d . . .
H3A H 0.7995 0.0737 0.3603 0.027 Uiso 1 1 calc R . .
C4 C 0.80395(16) 0.15855(15) 0.23686(14) 0.0315(4) Uani 1 1 d . . .
H4A H 0.8435 0.2198 0.2753 0.047 Uiso 1 1 calc R . .
H4B H 0.7450 0.1815 0.1739 0.047 Uiso 1 1 calc R . .
H4C H 0.8660 0.1141 0.2228 0.047 Uiso 1 1 calc R . .
C5 C 0.67462(16) 0.00001(15) 0.24013(14) 0.0331(4) Uani 1 1 d . . .
H5A H 0.6330 -0.0376 0.2808 0.050 Uiso 1 1 calc R . .
H5B H 0.7357 -0.0458 0.2264 0.050 Uiso 1 1 calc R . .
H5C H 0.6146 0.0214 0.1770 0.050 Uiso 1 1 calc R . .
C6 C 0.49738(17) 0.24978(12) 0.49436(14) 0.0250(4) Uani 1 1 d . . .
H6A H 0.5764 0.2650 0.5473 0.030 Uiso 1 1 calc R . .
C7 C 0.43004(17) 0.16605(15) 0.53453(14) 0.0334(4) Uani 1 1 d . . .
H7A H 0.4792 0.1020 0.5486 0.050 Uiso 1 1 calc R . .
H7B H 0.3509 0.1513 0.4847 0.050 Uiso 1 1 calc R . .
H7C H 0.4169 0.1912 0.5960 0.050 Uiso 1 1 calc R . .
C8 C 0.42384(17) 0.35056(16) 0.47216(15) 0.0346(4) Uani 1 1 d . . .
H8A H 0.4686 0.4030 0.4466 0.052 Uiso 1 1 calc R . .
H8B H 0.4110 0.3766 0.5335 0.052 Uiso 1 1 calc R . .
H8C H 0.3445 0.3371 0.4221 0.052 Uiso 1 1 calc R . .

loop_
_atom_site_aniso_label
_atom_site_aniso_U_11
_atom_site_aniso_U_22
_atom_site_aniso_U_33
_atom_site_aniso_U_23
_atom_site_aniso_U_13
_atom_site_aniso_U_12
Ga 0.01834(15) 0.02099(17) 0.01710(16) 0.000 0.00406(11) 0.000
Cl 0.0337(3) 0.0205(3) 0.0340(3) 0.000 0.0137(2) 0.000
N1 0.0220(6) 0.0249(7) 0.0164(6) 0.0000(5) 0.0031(5) 0.0035(5)
N2 0.0227(6) 0.0242(7) 0.0156(6) -0.0025(5) 0.0058(5) -0.0031(5)
C1 0.0230(7) 0.0199(8) 0.0185(8) -0.0023(6) 0.0044(6) -0.0061(6)
C2 0.0261(7) 0.0293(9) 0.0194(8) 0.0030(6) 0.0033(6) -0.0019(7)
C3 0.0221(7) 0.0263(8) 0.0186(7) -0.0005(6) 0.0045(6) 0.0037(6)
C4 0.0283(8) 0.0380(10) 0.0294(9) 0.0009(7) 0.0107(7) 0.0037(7)
C5 0.0329(8) 0.0299(9) 0.0362(10) -0.0100(8) 0.0102(7) 0.0007(7)
C6 0.0243(8) 0.0341(10) 0.0182(8) -0.0059(6) 0.0089(7) -0.0061(6)
C7 0.0343(9) 0.0433(12) 0.0264(9) 0.0027(7) 0.0147(8) -0.0037(7)
C8 0.0411(10) 0.0348(10) 0.0337(10) -0.0082(8) 0.0201(8) -0.0013(8)

loop_
_atom_type_symbol
_atom_type_description
_atom_type_scat_dispersion_real
_atom_type_scat_dispersion_imag
_atom_type_scat_source
C C 0.0033 0.0016 'International Tables Vol C Tables 4.2.6.8 and 6.1.1.4'
H H 0.0000 0.0000 'International Tables Vol C Tables 4.2.6.8 and 6.1.1.4'
N N 0.0061 0.0033 'International Tables Vol C Tables 4.2.6.8 and 6.1.1.4'
Cl Cl 0.1484 0.1585 'International Tables Vol C Tables 4.2.6.8 and 6.1.1.4'
Ga Ga 0.2307 1.6083 'International Tables Vol C Tables 4.2.6.8 and 6.1.1.4'

loop_
_geom_angle_atom_site_label_1
_geom_angle_atom_site_label_2
_geom_angle_atom_site_label_3
_geom_angle
_geom_angle_site_symmetry_1
_geom_angle_site_symmetry_3
_geom_angle_publ_flag
N1 Ga N1 120.55(9) 2_655 . ?
N1 Ga N2 105.87(6) 2_655 . ?
N1 Ga N2 64.99(6) . . ?
N1 Ga N2 64.99(6) 2_655 2_655 ?
N1 Ga N2 105.87(6) . 2_655 ?
N2 Ga N2 162.68(8) . 2_655 ?
N1 Ga Cl 119.73(4) 2_655 . ?
N1 Ga Cl 119.72(4) . . ?
N2 Ga Cl 98.66(4) . . ?
N2 Ga Cl 98.66(4) 2_655 . ?
N1 Ga C1 32.86(5) 2_655 2_655 ?
N1 Ga C1 116.79(6) . 2_655 ?
N2 Ga C1 136.76(6) . 2_655 ?
N2 Ga C1 32.14(6) 2_655 2_655 ?
Cl Ga C1 113.11(4) . 2_655 ?
N1 Ga C1 116.79(6) 2_655 . ?
N1 Ga C1 32.86(5) . . ?
N2 Ga C1 32.15(6) . . ?
N2 Ga C1 136.76(6) 2_655 . ?
Cl Ga C1 113.11(4) . . ?
C1 Ga C1 133.78(8) 2_655 . ?
C1 N1 C3 124.47(13) . . ?
C1 N1 Ga 95.18(10) . . ?
C3 N1 Ga 137.53(11) . . ?
C1 N2 C6 122.02(14) . . ?
C1 N2 Ga 88.35(10) . . ?
C6 N2 Ga 146.98(12) . . ?
N2 C1 N1 111.43(14) . . ?
N2 C1 C2 125.50(15) . . ?
N1 C1 C2 123.07(15) . . ?
N2 C1 Ga 59.50(9) . . ?
N1 C1 Ga 51.96(9) . . ?
C2 C1 Ga 174.74(12) . . ?
N1 C3 C4 109.41(14) . . ?
N1 C3 C5 110.46(13) . . ?
C4 C3 C5 111.75(15) . . ?
N2 C6 C8 109.55(15) . . ?
N2 C6 C7 112.62(14) . . ?
C8 C6 C7 110.86(16) . . ?

loop_
_geom_bond_atom_site_label_1
_geom_bond_atom_site_label_2
_geom_bond_distance
_geom_bond_site_symmetry_2
_geom_bond_publ_flag
Ga N1 1.9531(16) 2_655 ?
Ga N1 1.9531(16) . ?
Ga N2 2.1288(19) . ?
Ga N2 2.1289(19) 2_655 ?
Ga Cl 2.2025(16) . ?
Ga C1 2.4696(19) 2_655 ?
Ga C1 2.4696(19) . ?
N1 C1 1.345(2) . ?
N1 C3 1.464(2) . ?
N2 C1 1.315(2) . ?
N2 C6 1.472(2) . ?
C1 C2 1.504(2) . ?
C3 C4 1.519(3) . ?
C3 C5 1.530(2) . ?
C6 C8 1.520(3) . ?
C6 C7 1.530(2) . ?

loop_
_geom_torsion_atom_site_label_1
_geom_torsion_atom_site_label_2
_geom_torsion_atom_site_label_3
_geom_torsion_atom_site_label_4
_geom_torsion
_geom_torsion_site_symmetry_1
_geom_torsion_site_symmetry_2
_geom_torsion_site_symmetry_3
_geom_torsion_site_symmetry_4
_geom_torsion_publ_flag
N1 Ga N1 C1 -92.92(9) 2_655 . . . ?
N2 Ga N1 C1 1.39(8) . . . . ?
N2 Ga N1 C1 -162.88(9) 2_655 . . . ?
Cl Ga N1 C1 87.08(9) . . . . ?
C1 Ga N1 C1 -130.29(10) 2_655 . . . ?
N1 Ga N1 C3 67.24(15) 2_655 . . . ?
N2 Ga N1 C3 161.54(17) . . . . ?
N2 Ga N1 C3 -2.72(17) 2_655 . . . ?
Cl Ga N1 C3 -112.76(15) . . . . ?
C1 Ga N1 C3 29.86(17) 2_655 . . . ?
C1 Ga N1 C3 160.2(2) . . . . ?
N1 Ga N2 C1 115.36(10) 2_655 . . . ?
N1 Ga N2 C1 -1.41(9) . . . . ?
N2 Ga N2 C1 59.74(9) 2_655 . . . ?
Cl Ga N2 C1 -120.25(9) . . . . ?
C1 Ga N2 C1 101.88(14) 2_655 . . . ?
N1 Ga N2 C6 -86.4(2) 2_655 . . . ?
N1 Ga N2 C6 156.9(2) . . . . ?
N2 Ga N2 C6 -142.0(2) 2_655 . . . ?
Cl Ga N2 C6 38.0(2) . . . . ?
C1 Ga N2 C6 -99.8(2) 2_655 . . . ?
C1 Ga N2 C6 158.3(2) . . . . ?
C6 N2 C1 N1 -164.24(14) . . . . ?
Ga N2 C1 N1 2.00(12) . . . . ?
C6 N2 C1 C2 15.7(2) . . . . ?
Ga N2 C1 C2 -178.05(14) . . . . ?
C6 N2 C1 Ga -166.24(16) . . . . ?
C3 N1 C1 N2 -166.04(14) . . . . ?
Ga N1 C1 N2 -2.18(13) . . . . ?
C3 N1 C1 C2 14.0(2) . . . . ?
Ga N1 C1 C2 177.86(13) . . . . ?
C3 N1 C1 Ga -163.86(17) . . . . ?
N1 Ga C1 N2 -76.84(11) 2_655 . . . ?
N1 Ga C1 N2 177.64(14) . . . . ?
N2 Ga C1 N2 -157.95(11) 2_655 . . . ?
Cl Ga C1 N2 68.20(10) . . . . ?
C1 Ga C1 N2 -111.81(10) 2_655 . . . ?
N1 Ga C1 N1 105.52(12) 2_655 . . . ?
N2 Ga C1 N1 -177.64(14) . . . . ?
N2 Ga C1 N1 24.41(13) 2_655 . . . ?
Cl Ga C1 N1 -109.44(9) . . . . ?
C1 Ga C1 N1 70.55(9) 2_655 . . . ?
N1 Ga C1 C2 85.6(12) 2_655 . . . ?
N1 Ga C1 C2 -19.9(12) . . . . ?
N2 Ga C1 C2 162.4(13) . . . . ?
N2 Ga C1 C2 4.5(13) 2_655 . . . ?
Cl Ga C1 C2 -129.4(12) . . . . ?
C1 Ga C1 C2 50.6(12) 2_655 . . . ?
C1 N1 C3 C4 -140.05(15) . . . . ?
Ga N1 C3 C4 64.2(2) . . . . ?
C1 N1 C3 C5 96.53(18) . . . . ?
Ga N1 C3 C5 -59.3(2) . . . . ?
C1 N2 C6 C8 148.21(16) . . . . ?
Ga N2 C6 C8 -5.9(3) . . . . ?
C1 N2 C6 C7 -87.9(2) . . . . ?
Ga N2 C6 C7 117.95(19) . . . . ?
